data_4517216
loop_
_publ_author_name
'Tay, Dillon W. P.'
'Nobbs, James D.'
'Romain, Charles'
'White, Andrew J. P.'
'Aitipamula, Srinivasulu'
'van Meurs, Martin'
'Britovsek, George J. P.'

_publ_section_title
;
 gem-Dialkyl Effect in Diphosphine Ligands: Synthesis, Coordination
 Behavior, and Application in Pd-Catalyzed Hydroformylation
;
_journal_issue 1
_journal_name_full 'ACS Catalysis'
_journal_page_first 663
_journal_paper_doi 10.1021/acscatal.9b03007
_journal_volume 10
_journal_year 2019
_chemical_formula_moiety 'C33 H38 Cl2 P2 Pd'
_chemical_formula_sum 'C33 H38 Cl2 P2 Pd'
_chemical_formula_weight 673.87
_space_group_crystal_system monoclinic
_space_group_IT_number 14
_space_group_name_Hall '-P 2yn'
_space_group_name_H-M_alt 'P 1 21/n 1'
_atom_sites_solution_hydrogens geom
_atom_sites_solution_primary dual
_audit_creation_date 2019-04-17
_audit_creation_method
;
Olex2 1.2
(compiled 2018.05.29 svn.r3508 for OlexSys, GUI svn.r5506)
;
_cell_angle_alpha 90
_cell_angle_beta 110.081(5)
_cell_angle_gamma 90
_cell_formula_units_Z 4
_cell_length_a 11.2984(5)
_cell_length_b 20.6157(8)
_cell_length_c 14.1400(6)
_cell_measurement_reflns_used 6759
_cell_measurement_temperature 293(2)
_cell_measurement_theta_max 29.2260
_cell_measurement_theta_min 3.3360
_cell_volume 3093.3(2)
_computing_cell_refinement 'CrysAlisPro 1.171.39.46 (Rigaku OD, 2018)'
_computing_data_collection 'CrysAlisPro 1.171.39.46 (Rigaku OD, 2018)'
_computing_data_reduction 'CrysAlisPro 1.171.39.46 (Rigaku OD, 2018)'
_computing_molecular_graphics 'Olex2 (Dolomanov et al., 2009)'
_computing_publication_material 'Olex2 (Dolomanov et al., 2009)'
_computing_structure_refinement 'ShelXL (Sheldrick, 2015)'
_computing_structure_solution 'ShelXT (Sheldrick, 2015)'
_diffrn_ambient_temperature 293(2)
_diffrn_detector 'CCD plate'
_diffrn_detector_area_resol_mean 5.2945
_diffrn_detector_type AtlasS2
_diffrn_measured_fraction_theta_full 0.996
_diffrn_measured_fraction_theta_max 0.863
_diffrn_measurement_details
;
List of Runs (angles in degrees, time in seconds):

  # Type    Start    End  Width  t~exp~   \w     \q     \k     \f   Frames
--------------------------------------------------------------------------
  1  \w     -5.00 103.00   1.00   58.98    --   18.83  57.00  60.00  108
  2  \w     35.00 106.00   1.00   58.98    --   18.83-178.00  30.00   71
  3  \w    -13.00  22.00   1.00   58.98    --  -19.45 -99.00  60.00   35
;
_diffrn_measurement_device 'four-circle diffractometer'
_diffrn_measurement_device_type 'SuperNova, Dual, Cu at home/near, AtlasS2'
_diffrn_measurement_method '\w scans'
_diffrn_orient_matrix_type 'CrysAlisPro convention (1999,Acta A55,543-557)'
_diffrn_orient_matrix_UB_11 -0.0066991000
_diffrn_orient_matrix_UB_12 0.0342314000
_diffrn_orient_matrix_UB_13 -0.0029619000
_diffrn_orient_matrix_UB_21 -0.0215737000
_diffrn_orient_matrix_UB_22 -0.0003999000
_diffrn_orient_matrix_UB_23 0.0415507000
_diffrn_orient_matrix_UB_31 0.0628920000
_diffrn_orient_matrix_UB_32 0.0035158000
_diffrn_orient_matrix_UB_33 0.0334329000
_diffrn_radiation_monochromator mirror
_diffrn_radiation_probe x-ray
_diffrn_radiation_type MoK\a
_diffrn_radiation_wavelength 0.71073
_diffrn_reflns_av_R_equivalents 0.0235
_diffrn_reflns_av_unetI/netI 0.0407
_diffrn_reflns_Laue_measured_fraction_full 0.996
_diffrn_reflns_Laue_measured_fraction_max 0.863
_diffrn_reflns_limit_h_max 15
_diffrn_reflns_limit_h_min -14
_diffrn_reflns_limit_k_max 25
_diffrn_reflns_limit_k_min -28
_diffrn_reflns_limit_l_max 10
_diffrn_reflns_limit_l_min -19
_diffrn_reflns_number 14685
_diffrn_reflns_point_group_measured_fraction_full 0.996
_diffrn_reflns_point_group_measured_fraction_max 0.863
_diffrn_reflns_theta_full 25.242
_diffrn_reflns_theta_max 30.090
_diffrn_reflns_theta_min 2.755
_diffrn_source 'micro-focus sealed X-ray tube'
_diffrn_source_type 'SuperNova (Mo) X-ray Source'
_exptl_absorpt_coefficient_mu 0.897
_exptl_absorpt_correction_T_max 1.000
_exptl_absorpt_correction_T_min 0.562
_exptl_absorpt_correction_type gaussian
_exptl_absorpt_process_details
;
CrysAlisPro 1.171.39.46 (Rigaku Oxford Diffraction, 2018)
Numerical absorption correction based on gaussian integration over
			a multifaceted crystal model
Empirical absorption correction using spherical harmonics,
 implemented in SCALE3 ABSPACK scaling algorithm.
;
_exptl_crystal_colour colorless
_exptl_crystal_density_diffrn 1.447
_exptl_crystal_description needle
_exptl_crystal_F_000 1384
_exptl_crystal_preparation 'Vapor diffusion'
_exptl_crystal_size_max 0.378
_exptl_crystal_size_mid 0.174
_exptl_crystal_size_min 0.074
_refine_diff_density_max 0.472
_refine_diff_density_min -0.355
_refine_diff_density_rms 0.061
_refine_ls_extinction_method none
_refine_ls_goodness_of_fit_ref 1.033
_refine_ls_hydrogen_treatment constr
_refine_ls_matrix_type full
_refine_ls_number_parameters 347
_refine_ls_number_reflns 7841
_refine_ls_number_restraints 0
_refine_ls_restrained_S_all 1.033
_refine_ls_R_factor_all 0.0536
_refine_ls_R_factor_gt 0.0352
_refine_ls_shift/su_max 0.001
_refine_ls_shift/su_mean 0.000
_refine_ls_structure_factor_coef Fsqd
_refine_ls_weighting_details 'w=1/[\s^2^(Fo^2^)+(0.0324P)^2^+0.3796P] where P=(Fo^2^+2Fc^2^)/3'
_refine_ls_weighting_scheme calc
_refine_ls_wR_factor_gt 0.0740
_refine_ls_wR_factor_ref 0.0829
_reflns_Friedel_coverage 0.000
_reflns_number_gt 5960
_reflns_number_total 7841
_reflns_threshold_expression 'I > 2\s(I)'
_cod_data_source_file cs9b03007_si_002.cif
_cod_data_source_block Pd-L4-Cl2
_cod_depositor_comments 'Adding full bibliography for 4517213--4517216.cif.'
_cod_database_code 4517216
_shelx_shelxl_version_number 2016/6
_chemical_oxdiff_formula 'C20 H24 P2 Pd1 Cl2'
_shelx_space_group_comment
;
The symmetry employed for this shelxl refinement is uniquely defined
by the following loop, which should always be used as a source of
symmetry information in preference to the above space-group names.
They are only intended as comments.
;
_reflns_odcompleteness_completeness 99.36
_reflns_odcompleteness_iscentric 1
_reflns_odcompleteness_theta 27.42
_olex2_refinement_description
;
1. Fixed Uiso
 At 1.2 times of:
  All C(H) groups, All C(H,H) groups
 At 1.5 times of:
  All C(H,H,H) groups
2.a Ternary CH refined with riding coordinates:
 C7(H7), C4(H4)
2.b Secondary CH2 refined with riding coordinates:
 C1(H1A,H1B), C2(H2A,H2B)
2.c Aromatic/amide H refined with riding coordinates:
 C27(H27), C15(H15), C14(H14), C11(H11), C17(H17), C23(H23), C33(H33),
 C13(H13), C29(H29), C24(H24), C26(H26), C21(H21), C12(H12), C32(H32), C31(H31),
  C18(H18), C19(H19), C25(H25), C30(H30), C20(H20)
2.d Idealised Me refined as rotating group:
 C6(H6A,H6B,H6C), C5(H5A,H5B,H5C), C8(H8A,H8B,H8C), C9(H9A,H9B,H9C)
;
_olex2_date_sample_data_collection 2019-04-16
_olex2_submission_special_instructions 'No special instructions were received'
_oxdiff_exptl_absorpt_empirical_details
;
Empirical correction (ABSPACK) includes:
- Absorption correction using spherical harmonics
- Frame scaling
- Detector area scaling
;
_oxdiff_exptl_absorpt_empirical_full_max 1.531
_oxdiff_exptl_absorpt_empirical_full_min 0.811

loop_
_space_group_symop_operation_xyz
'x, y, z'
'-x+1/2, y+1/2, -z+1/2'
'-x, -y, -z'
'x-1/2, -y-1/2, z-1/2'

loop_
_atom_site_label
_atom_site_type_symbol
_atom_site_fract_x
_atom_site_fract_y
_atom_site_fract_z
_atom_site_U_iso_or_equiv
_atom_site_adp_type
_atom_site_occupancy
_atom_site_site_symmetry_order
_atom_site_calc_flag
_atom_site_refinement_flags_posn
Pd01 Pd 0.69217(2) 0.31753(2) 0.31092(2) 0.03630(7) Uani 1 1 d .
P1 P 0.50493(5) 0.28494(3) 0.31580(4) 0.03454(14) Uani 1 1 d .
Cl1 Cl 0.77889(6) 0.22694(3) 0.41309(5) 0.05113(17) Uani 1 1 d .
P2 P 0.61413(6) 0.40351(3) 0.21256(5) 0.03868(15) Uani 1 1 d .
Cl2 Cl 0.89121(6) 0.34693(4) 0.30790(6) 0.0675(2) Uani 1 1 d .
C1 C 0.3592(2) 0.32831(11) 0.24431(18) 0.0389(5) Uani 1 1 d .
H1A H 0.327298 0.308813 0.177898 0.047 Uiso 1 1 calc R
H1B H 0.297991 0.319248 0.276728 0.047 Uiso 1 1 calc R
C2 C 0.4429(2) 0.41642(13) 0.16357(17) 0.0389(5) Uani 1 1 d .
H2A H 0.429066 0.461383 0.142459 0.047 Uiso 1 1 calc R
H2B H 0.409532 0.390237 0.103216 0.047 Uiso 1 1 calc R
C3 C 0.3601(2) 0.40263(12) 0.22928(17) 0.0360(5) Uani 1 1 d .
C22 C 0.5027(2) 0.28018(12) 0.44346(17) 0.0388(5) Uani 1 1 d .
C27 C 0.6001(2) 0.30706(13) 0.52240(19) 0.0466(6) Uani 1 1 d .
H27 H 0.667648 0.326510 0.510103 0.056 Uiso 1 1 calc R
C10 C 0.4725(2) 0.20413(12) 0.26110(18) 0.0382(5) Uani 1 1 d .
C7 C 0.2218(2) 0.42494(12) 0.16638(18) 0.0412(6) Uani 1 1 d .
H7 H 0.223379 0.472457 0.165535 0.049 Uiso 1 1 calc R
C15 C 0.4454(2) 0.19714(14) 0.1577(2) 0.0481(6) Uani 1 1 d .
H15 H 0.439326 0.233766 0.117895 0.058 Uiso 1 1 calc R
C28 C 0.6816(2) 0.48026(13) 0.2686(2) 0.0448(6) Uani 1 1 d .
C16 C 0.6477(2) 0.39606(14) 0.09555(18) 0.0459(6) Uani 1 1 d .
C4 C 0.4134(2) 0.43999(13) 0.33087(18) 0.0431(6) Uani 1 1 d .
H4 H 0.502342 0.427542 0.360066 0.052 Uiso 1 1 calc R
C14 C 0.4277(3) 0.13632(15) 0.1137(2) 0.0578(8) Uani 1 1 d .
H14 H 0.410669 0.132066 0.044825 0.069 Uiso 1 1 calc R
C11 C 0.4806(3) 0.14905(13) 0.3185(2) 0.0507(7) Uani 1 1 d .
H11 H 0.498833 0.152895 0.387540 0.061 Uiso 1 1 calc R
C17 C 0.5787(3) 0.35373(17) 0.0224(2) 0.0623(8) Uani 1 1 d .
H17 H 0.514890 0.329589 0.033086 0.075 Uiso 1 1 calc R
C23 C 0.4025(3) 0.25192(14) 0.4639(2) 0.0512(7) Uani 1 1 d .
H23 H 0.335761 0.234580 0.411305 0.061 Uiso 1 1 calc R
C33 C 0.7554(2) 0.48378(15) 0.3699(2) 0.0538(7) Uani 1 1 d .
H33 H 0.774776 0.446134 0.408405 0.065 Uiso 1 1 calc R
C6 C 0.4124(3) 0.51387(14) 0.3174(2) 0.0604(8) Uani 1 1 d .
H6A H 0.439622 0.524327 0.261934 0.091 Uiso 1 1 calc GR
H6B H 0.468499 0.533485 0.377763 0.091 Uiso 1 1 calc GR
H6C H 0.328591 0.530026 0.304135 0.091 Uiso 1 1 calc GR
C13 C 0.4352(3) 0.08236(16) 0.1721(3) 0.0647(8) Uani 1 1 d .
H13 H 0.422040 0.041483 0.142479 0.078 Uiso 1 1 calc R
C29 C 0.6542(3) 0.53703(15) 0.2128(2) 0.0605(8) Uani 1 1 d .
H29 H 0.604885 0.535471 0.144908 0.073 Uiso 1 1 calc R
C24 C 0.4001(3) 0.24906(15) 0.5608(2) 0.0637(8) Uani 1 1 d .
H24 H 0.333271 0.229183 0.573541 0.076 Uiso 1 1 calc R
C26 C 0.5973(3) 0.30509(15) 0.6196(2) 0.0602(8) Uani 1 1 d .
H26 H 0.662541 0.323444 0.672296 0.072 Uiso 1 1 calc R
C21 C 0.7451(3) 0.43014(15) 0.0796(2) 0.0598(8) Uani 1 1 d .
H21 H 0.794886 0.458078 0.128897 0.072 Uiso 1 1 calc R
C12 C 0.4622(3) 0.08834(14) 0.2747(3) 0.0646(8) Uani 1 1 d .
H12 H 0.467909 0.051569 0.314093 0.077 Uiso 1 1 calc R
C32 C 0.8004(3) 0.54316(17) 0.4139(3) 0.0673(9) Uani 1 1 d .
H32 H 0.850196 0.545138 0.481633 0.081 Uiso 1 1 calc R
C31 C 0.7714(3) 0.59889(17) 0.3578(3) 0.0766(10) Uani 1 1 d .
H31 H 0.800218 0.638690 0.387792 0.092 Uiso 1 1 calc R
C18 C 0.6020(3) 0.3462(2) -0.0675(2) 0.0795(11) Uani 1 1 d .
H18 H 0.554165 0.317486 -0.116445 0.095 Uiso 1 1 calc R
C19 C 0.6963(4) 0.3815(2) -0.0827(2) 0.0809(12) Uani 1 1 d .
H19 H 0.711463 0.377431 -0.143019 0.097 Uiso 1 1 calc R
C25 C 0.4975(3) 0.27584(16) 0.6380(2) 0.0685(9) Uani 1 1 d .
H25 H 0.496210 0.274276 0.703409 0.082 Uiso 1 1 calc R
C5 C 0.3547(3) 0.42461(17) 0.4114(2) 0.0663(9) Uani 1 1 d .
H5A H 0.275364 0.446631 0.395302 0.099 Uiso 1 1 calc GR
H5B H 0.410359 0.438901 0.475941 0.099 Uiso 1 1 calc GR
H5C H 0.341681 0.378681 0.413205 0.099 Uiso 1 1 calc GR
C30 C 0.6998(3) 0.59613(16) 0.2572(3) 0.0747(10) Uani 1 1 d .
H30 H 0.681964 0.633918 0.218986 0.090 Uiso 1 1 calc R
C20 C 0.7679(3) 0.42241(18) -0.0102(3) 0.0746(10) Uani 1 1 d .
H20 H 0.832955 0.445495 -0.020929 0.090 Uiso 1 1 calc R
C8 C 0.1209(3) 0.40613(17) 0.2104(3) 0.0738(10) Uani 1 1 d .
H8A H 0.112754 0.359766 0.209884 0.111 Uiso 1 1 calc GR
H8B H 0.041801 0.425062 0.170582 0.111 Uiso 1 1 calc GR
H8C H 0.144486 0.421716 0.278312 0.111 Uiso 1 1 calc GR
C9 C 0.1757(3) 0.40345(18) 0.0564(2) 0.0747(10) Uani 1 1 d .
H9A H 0.229744 0.421233 0.023403 0.112 Uiso 1 1 calc GR
H9B H 0.091140 0.418634 0.023557 0.112 Uiso 1 1 calc GR
H9C H 0.177175 0.356955 0.053172 0.112 Uiso 1 1 calc GR

loop_
_atom_site_aniso_label
_atom_site_aniso_U_11
_atom_site_aniso_U_22
_atom_site_aniso_U_33
_atom_site_aniso_U_23
_atom_site_aniso_U_13
_atom_site_aniso_U_12
Pd01 0.03090(10) 0.04324(12) 0.03486(10) 0.00218(9) 0.01141(7) 0.00304(8)
P1 0.0334(3) 0.0351(3) 0.0338(3) 0.0001(3) 0.0099(2) -0.0011(3)
Cl1 0.0485(4) 0.0473(4) 0.0507(4) 0.0051(3) 0.0081(3) 0.0109(3)
P2 0.0336(3) 0.0475(4) 0.0373(3) 0.0069(3) 0.0151(3) 0.0012(3)
Cl2 0.0389(4) 0.0919(6) 0.0784(5) 0.0197(5) 0.0286(4) 0.0056(4)
C1 0.0323(12) 0.0422(14) 0.0414(13) 0.0003(12) 0.0114(10) -0.0009(10)
C2 0.0358(13) 0.0448(14) 0.0361(12) 0.0051(11) 0.0125(10) 0.0041(11)
C3 0.0321(12) 0.0391(14) 0.0373(12) -0.0011(11) 0.0127(10) -0.0002(10)
C22 0.0432(13) 0.0380(14) 0.0343(12) -0.0012(11) 0.0123(10) -0.0012(11)
C27 0.0470(15) 0.0486(16) 0.0425(14) -0.0059(13) 0.0130(12) -0.0027(12)
C10 0.0317(12) 0.0378(13) 0.0403(13) 0.0000(12) 0.0062(10) 0.0008(10)
C7 0.0356(13) 0.0363(14) 0.0504(14) -0.0020(12) 0.0130(11) 0.0045(10)
C15 0.0496(16) 0.0493(16) 0.0412(14) -0.0025(13) 0.0102(12) 0.0065(12)
C28 0.0384(13) 0.0476(16) 0.0530(15) 0.0063(13) 0.0213(11) -0.0013(11)
C16 0.0388(14) 0.0647(18) 0.0380(13) 0.0122(13) 0.0179(11) 0.0089(12)
C4 0.0382(13) 0.0473(15) 0.0421(13) -0.0084(12) 0.0114(11) 0.0000(11)
C14 0.0514(17) 0.065(2) 0.0503(16) -0.0155(16) 0.0090(13) 0.0029(14)
C11 0.0592(17) 0.0424(16) 0.0457(14) -0.0020(13) 0.0120(13) -0.0045(13)
C17 0.0474(16) 0.092(2) 0.0513(16) -0.0045(18) 0.0216(14) 0.0029(16)
C23 0.0540(16) 0.0575(18) 0.0448(14) -0.0032(14) 0.0205(13) -0.0117(13)
C33 0.0480(16) 0.0612(19) 0.0571(17) 0.0009(15) 0.0244(13) -0.0093(14)
C6 0.0572(18) 0.0522(18) 0.0658(19) -0.0197(16) 0.0136(15) -0.0063(14)
C13 0.064(2) 0.0490(18) 0.080(2) -0.0262(18) 0.0230(17) -0.0115(15)
C29 0.0544(18) 0.0558(19) 0.072(2) 0.0171(17) 0.0228(15) -0.0009(14)
C24 0.077(2) 0.066(2) 0.0600(18) -0.0023(17) 0.0384(17) -0.0123(17)
C26 0.068(2) 0.069(2) 0.0384(14) -0.0099(15) 0.0112(14) 0.0001(16)
C21 0.0543(17) 0.072(2) 0.0625(18) 0.0150(17) 0.0323(15) 0.0087(15)
C12 0.080(2) 0.0370(16) 0.076(2) -0.0009(16) 0.0254(18) -0.0074(15)
C32 0.061(2) 0.075(2) 0.070(2) -0.0173(19) 0.0292(16) -0.0186(17)
C31 0.067(2) 0.057(2) 0.119(3) -0.015(2) 0.050(2) -0.0176(17)
C18 0.059(2) 0.129(3) 0.0480(17) -0.009(2) 0.0153(15) 0.027(2)
C19 0.081(3) 0.123(3) 0.0484(18) 0.028(2) 0.0349(18) 0.052(2)
C25 0.093(3) 0.076(2) 0.0423(16) -0.0027(17) 0.0317(17) 0.0044(19)
C5 0.074(2) 0.081(2) 0.0537(17) -0.0149(17) 0.0347(16) 0.0002(17)
C30 0.069(2) 0.048(2) 0.117(3) 0.019(2) 0.045(2) -0.0021(16)
C20 0.075(2) 0.089(3) 0.081(2) 0.036(2) 0.054(2) 0.026(2)
C8 0.0384(16) 0.088(3) 0.096(3) 0.014(2) 0.0240(16) 0.0049(15)
C9 0.0452(17) 0.098(3) 0.0605(19) -0.0243(19) -0.0077(14) 0.0181(16)

loop_
_atom_type_symbol
_atom_type_description
_atom_type_scat_dispersion_real
_atom_type_scat_dispersion_imag
_atom_type_scat_source
C C 0.0033 0.0016 'International Tables Vol C Tables 4.2.6.8 and 6.1.1.4'
H H 0.0000 0.0000 'International Tables Vol C Tables 4.2.6.8 and 6.1.1.4'
Cl Cl 0.1484 0.1585 'International Tables Vol C Tables 4.2.6.8 and 6.1.1.4'
P P 0.1023 0.0942 'International Tables Vol C Tables 4.2.6.8 and 6.1.1.4'
Pd Pd -0.9988 1.0072 'International Tables Vol C Tables 4.2.6.8 and 6.1.1.4'

loop_
_exptl_crystal_face_index_h
_exptl_crystal_face_index_k
_exptl_crystal_face_index_l
_exptl_crystal_face_perp_dist
8 3 13 0.1623
-15 -1 14 0.0307
-6 -3 -15 0.1786
15 1 -13 0.0312
13 1 6 0.1527
6 -26 -6 0.0785
-12 -4 -7 0.1484
-6 26 6 0.0477

loop_
_geom_angle_atom_site_label_1
_geom_angle_atom_site_label_2
_geom_angle_atom_site_label_3
_geom_angle
P1 Pd01 Cl1 86.66(2)
P1 Pd01 Cl2 177.46(3)
P2 Pd01 P1 94.69(2)
P2 Pd01 Cl1 178.52(2)
P2 Pd01 Cl2 87.69(3)
Cl2 Pd01 Cl1 90.95(3)
C1 P1 Pd01 120.85(8)
C22 P1 Pd01 112.46(8)
C22 P1 C1 104.88(11)
C22 P1 C10 107.65(11)
C10 P1 Pd01 108.40(8)
C10 P1 C1 101.51(11)
C2 P2 Pd01 119.22(8)
C28 P2 Pd01 113.70(9)
C28 P2 C2 105.56(12)
C28 P2 C16 106.38(12)
C16 P2 Pd01 109.64(9)
C16 P2 C2 100.96(11)
P1 C1 H1A 107.2
P1 C1 H1B 107.2
H1A C1 H1B 106.8
C3 C1 P1 120.62(16)
C3 C1 H1A 107.2
C3 C1 H1B 107.2
P2 C2 H2A 107.0
P2 C2 H2B 107.0
H2A C2 H2B 106.7
C3 C2 P2 121.36(16)
C3 C2 H2A 107.0
C3 C2 H2B 107.0
C1 C3 C2 107.27(19)
C1 C3 C7 108.29(19)
C1 C3 C4 112.4(2)
C2 C3 C7 107.03(19)
C2 C3 C4 109.83(19)
C4 C3 C7 111.74(19)
C27 C22 P1 120.02(19)
C27 C22 C23 118.6(2)
C23 C22 P1 121.34(19)
C22 C27 H27 119.9
C22 C27 C26 120.3(3)
C26 C27 H27 119.9
C15 C10 P1 118.7(2)
C11 C10 P1 122.71(19)
C11 C10 C15 118.5(2)
C3 C7 H7 106.2
C8 C7 C3 115.5(2)
C8 C7 H7 106.2
C8 C7 C9 107.5(2)
C9 C7 C3 114.5(2)
C9 C7 H7 106.2
C10 C15 H15 119.6
C14 C15 C10 120.7(3)
C14 C15 H15 119.6
C33 C28 P2 120.6(2)
C29 C28 P2 120.6(2)
C29 C28 C33 118.7(3)
C17 C16 P2 119.7(2)
C17 C16 C21 118.5(3)
C21 C16 P2 121.8(2)
C3 C4 H4 106.0
C6 C4 C3 113.1(2)
C6 C4 H4 106.0
C5 C4 C3 116.9(2)
C5 C4 H4 106.0
C5 C4 C6 108.1(2)
C15 C14 H14 120.1
C13 C14 C15 119.7(3)
C13 C14 H14 120.1
C10 C11 H11 119.6
C10 C11 C12 120.9(3)
C12 C11 H11 119.6
C16 C17 H17 119.3
C16 C17 C18 121.5(3)
C18 C17 H17 119.3
C22 C23 H23 119.3
C24 C23 C22 121.3(3)
C24 C23 H23 119.3
C28 C33 H33 119.8
C32 C33 C28 120.4(3)
C32 C33 H33 119.8
C4 C6 H6A 109.5
C4 C6 H6B 109.5
C4 C6 H6C 109.5
H6A C6 H6B 109.5
H6A C6 H6C 109.5
H6B C6 H6C 109.5
C14 C13 H13 119.8
C14 C13 C12 120.4(3)
C12 C13 H13 119.8
C28 C29 H29 119.7
C28 C29 C30 120.5(3)
C30 C29 H29 119.7
C23 C24 H24 120.4
C25 C24 C23 119.3(3)
C25 C24 H24 120.4
C27 C26 H26 120.1
C25 C26 C27 119.9(3)
C25 C26 H26 120.1
C16 C21 H21 120.1
C16 C21 C20 119.8(3)
C20 C21 H21 120.1
C11 C12 C13 119.8(3)
C11 C12 H12 120.1
C13 C12 H12 120.1
C33 C32 H32 120.0
C31 C32 C33 120.1(3)
C31 C32 H32 120.0
C32 C31 H31 119.9
C32 C31 C30 120.2(3)
C30 C31 H31 119.9
C17 C18 H18 120.4
C19 C18 C17 119.1(3)
C19 C18 H18 120.4
C18 C19 H19 119.8
C20 C19 C18 120.5(3)
C20 C19 H19 119.8
C24 C25 C26 120.6(3)
C24 C25 H25 119.7
C26 C25 H25 119.7
C4 C5 H5A 109.5
C4 C5 H5B 109.5
C4 C5 H5C 109.5
H5A C5 H5B 109.5
H5A C5 H5C 109.5
H5B C5 H5C 109.5
C29 C30 H30 120.0
C31 C30 C29 120.0(3)
C31 C30 H30 120.0
C21 C20 H20 119.7
C19 C20 C21 120.7(3)
C19 C20 H20 119.7
C7 C8 H8A 109.5
C7 C8 H8B 109.5
C7 C8 H8C 109.5
H8A C8 H8B 109.5
H8A C8 H8C 109.5
H8B C8 H8C 109.5
C7 C9 H9A 109.5
C7 C9 H9B 109.5
C7 C9 H9C 109.5
H9A C9 H9B 109.5
H9A C9 H9C 109.5
H9B C9 H9C 109.5

loop_
_geom_bond_atom_site_label_1
_geom_bond_atom_site_label_2
_geom_bond_distance
Pd01 P1 2.2433(6)
Pd01 Cl1 2.3586(7)
Pd01 P2 2.2386(7)
Pd01 Cl2 2.3435(7)
P1 C1 1.841(2)
P1 C22 1.817(2)
P1 C10 1.820(3)
P2 C2 1.837(2)
P2 C28 1.816(3)
P2 C16 1.827(2)
C1 H1A 0.9700
C1 H1B 0.9700
C1 C3 1.547(3)
C2 H2A 0.9700
C2 H2B 0.9700
C2 C3 1.554(3)
C3 C7 1.578(3)
C3 C4 1.557(3)
C22 C27 1.386(3)
C22 C23 1.388(3)
C27 H27 0.9300
C27 C26 1.386(4)
C10 C15 1.395(3)
C10 C11 1.380(4)
C7 H7 0.9800
C7 C8 1.524(4)
C7 C9 1.526(3)
C15 H15 0.9300
C15 C14 1.383(4)
C28 C33 1.390(4)
C28 C29 1.386(4)
C16 C17 1.373(4)
C16 C21 1.387(4)
C4 H4 0.9800
C4 C6 1.534(4)
C4 C5 1.535(4)
C14 H14 0.9300
C14 C13 1.370(4)
C11 H11 0.9300
C11 C12 1.380(4)
C17 H17 0.9300
C17 C18 1.392(4)
C23 H23 0.9300
C23 C24 1.381(4)
C33 H33 0.9300
C33 C32 1.388(4)
C6 H6A 0.9600
C6 H6B 0.9600
C6 H6C 0.9600
C13 H13 0.9300
C13 C12 1.381(4)
C29 H29 0.9300
C29 C30 1.387(4)
C24 H24 0.9300
C24 C25 1.372(4)
C26 H26 0.9300
C26 C25 1.380(4)
C21 H21 0.9300
C21 C20 1.390(4)
C12 H12 0.9300
C32 H32 0.9300
C32 C31 1.371(5)
C31 H31 0.9300
C31 C30 1.374(5)
C18 H18 0.9300
C18 C19 1.366(5)
C19 H19 0.9300
C19 C20 1.360(5)
C25 H25 0.9300
C5 H5A 0.9600
C5 H5B 0.9600
C5 H5C 0.9600
C30 H30 0.9300
C20 H20 0.9300
C8 H8A 0.9600
C8 H8B 0.9600
C8 H8C 0.9600
C9 H9A 0.9600
C9 H9B 0.9600
C9 H9C 0.9600

loop_
_exptl_oxdiff_crystal_face_indexfrac_h
_exptl_oxdiff_crystal_face_indexfrac_k
_exptl_oxdiff_crystal_face_indexfrac_l
_exptl_oxdiff_crystal_face_x
_exptl_oxdiff_crystal_face_y
_exptl_oxdiff_crystal_face_z
7.8856 2.8696 12.7742 0.0076 0.3595 0.9331
-14.5511 -0.9645 13.8560 0.0234 0.8900 -0.4553
-5.6981 -2.7349 -14.9462 -0.0112 -0.4970 -0.8677
14.9989 1.1752 -12.7182 -0.0226 -0.8525 0.5222
12.6280 1.3226 5.9583 -0.0570 -0.0254 0.9981
6.4636 -26.0693 -6.0672 -0.9177 -0.3811 0.1120
-12.1068 -4.1015 -6.6782 -0.0395 -0.0147 -0.9991
-5.9731 26.2935 6.3576 0.9212 0.3825 -0.0707
